data_7113969
loop_
_publ_author_name
'Prem Lama'
'Raj Kumar Das'
'Vincent J. Smith'
'Leonard J. Barbour'

_publ_section_title
;
 A combined stretching-tilting mechanism produces negative, zero and
 positive linear thermal expansion in a semi-flexible Cd(II)-MOF
;
_journal_name_full Chem.Commun.
_journal_page_first 6464
_journal_paper_doi 10.1039/C4CC02634A
_journal_volume 50
_journal_year 2014
_chemical_formula_moiety 'C53 H58 Cd2 N7 O19'
_chemical_formula_sum 'C53 H58 Cd2 N7 O19'
_chemical_formula_weight 1321.86
_chemical_name_common 1
_chemical_name_systematic
; 
 ? 
;
_space_group_IT_number 2
_symmetry_cell_setting triclinic
_symmetry_space_group_name_Hall '-P 1'
_symmetry_space_group_name_H-M 'P -1'
_atom_sites_solution_hydrogens geom
_atom_sites_solution_primary direct
_atom_sites_solution_secondary difmap
_audit_creation_method SHELXL-97
_cell_angle_alpha 74.861(1)
_cell_angle_beta 76.591(1)
_cell_angle_gamma 88.222(1)
_cell_formula_units_Z 1
_cell_length_a 10.2816(9)
_cell_length_b 12.0994(10)
_cell_length_c 12.6836(11)
_cell_measurement_reflns_used 575
_cell_measurement_temperature 220(2)
_cell_measurement_theta_max 26.02
_cell_measurement_theta_min 1.71
_cell_volume 1480.8(2)
_computing_cell_refinement 'SAINT (Bruker, 2009)'
_computing_data_collection 'APEX2 (Bruker, 2009)'
_computing_data_reduction SAINT
_computing_structure_refinement 'SHELXL-97 (Sheldrick, 1997)'
_computing_structure_solution 'SHELXS-97 (Sheldrick, 1990)'
_diffrn_ambient_temperature 220(2)
_diffrn_measured_fraction_theta_full 0.994
_diffrn_measured_fraction_theta_max 0.994
_diffrn_measurement_device_type 'Bruker Apex DUO CCD area-detector'
_diffrn_measurement_method \w
_diffrn_radiation_monochromator graphite
_diffrn_radiation_source 'fine-focus sealed tube'
_diffrn_radiation_type MoK\a
_diffrn_radiation_wavelength 0.71073
_diffrn_reflns_av_R_equivalents 0.0240
_diffrn_reflns_av_sigmaI/netI 0.0336
_diffrn_reflns_limit_h_max 12
_diffrn_reflns_limit_h_min -12
_diffrn_reflns_limit_k_max 14
_diffrn_reflns_limit_k_min -14
_diffrn_reflns_limit_l_max 15
_diffrn_reflns_limit_l_min -14
_diffrn_reflns_number 13046
_diffrn_reflns_theta_full 26.02
_diffrn_reflns_theta_max 26.02
_diffrn_reflns_theta_min 1.71
_exptl_absorpt_coefficient_mu 0.794
_exptl_absorpt_correction_T_max 0.9156
_exptl_absorpt_correction_T_min 0.6413
_exptl_absorpt_correction_type multi-scan
_exptl_absorpt_process_details SADABS
_exptl_crystal_colour colorless
_exptl_crystal_density_diffrn 1.482
_exptl_crystal_density_method 'not measured'
_exptl_crystal_description needle
_exptl_crystal_F_000 673
_exptl_crystal_size_max 0.614
_exptl_crystal_size_mid 0.199
_exptl_crystal_size_min 0.113
_refine_diff_density_max 0.503
_refine_diff_density_min -0.428
_refine_diff_density_rms 0.066
_refine_ls_extinction_method none
_refine_ls_goodness_of_fit_ref 1.043
_refine_ls_hydrogen_treatment refU
_refine_ls_matrix_type full
_refine_ls_number_parameters 449
_refine_ls_number_reflns 5808
_refine_ls_number_restraints 5
_refine_ls_restrained_S_all 1.050
_refine_ls_R_factor_all 0.0300
_refine_ls_R_factor_gt 0.0270
_refine_ls_shift/su_max 0.001
_refine_ls_shift/su_mean 0.000
_refine_ls_structure_factor_coef Fsqd
_refine_ls_weighting_details 'calc w=1/[\s^2^(Fo^2^)+(0.0339P)^2^+0.6164P] where P=(Fo^2^+2Fc^2^)/3'
_refine_ls_weighting_scheme calc
_refine_ls_wR_factor_gt 0.0660
_refine_ls_wR_factor_ref 0.0679
_reflns_number_gt 5349
_reflns_number_total 5808
_reflns_threshold_expression >2sigma(I)
_cod_data_source_file c4cc02634a3.cif
_cod_data_source_block 220
_cod_original_sg_symbol_H-M P-1
_cod_database_code 7113969

loop_
_symmetry_equiv_pos_as_xyz
'x, y, z'
'-x, -y, -z'

loop_
_atom_site_label
_atom_site_type_symbol
_atom_site_fract_x
_atom_site_fract_y
_atom_site_fract_z
_atom_site_U_iso_or_equiv
_atom_site_adp_type
_atom_site_occupancy
_atom_site_symmetry_multiplicity
_atom_site_calc_flag
_atom_site_refinement_flags
_atom_site_disorder_assembly
_atom_site_disorder_group
Cd1 Cd 0.602092(15) 0.981390(12) 0.627996(13) 0.01983(6) Uani 1 1 d . . .
O1 O 0.43098(16) 1.10128(14) 0.65035(14) 0.0295(4) Uani 1 1 d . . .
O2 O 0.35748(16) 0.98092(13) 0.57042(14) 0.0256(4) Uani 1 1 d . . .
O3 O -0.15310(16) 0.96169(14) 0.64252(15) 0.0312(4) Uani 1 1 d . . .
O4 O -0.24595(15) 1.12869(14) 0.59927(15) 0.0285(4) Uani 1 1 d . . .
O5 O -0.0275(2) 1.45916(18) 0.6719(3) 0.0677(8) Uani 1 1 d . . .
O6 O 0.19291(17) 1.47682(14) 0.60400(17) 0.0374(4) Uani 1 1 d . . .
H6A H 0.1798 1.5448 0.6044 0.045 Uiso 1 1 calc R . .
O7 O 1.0985(8) -0.0921(6) 0.8632(6) 0.104(2) Uani 0.50 1 d PD . .
N1 N 0.59851(19) 0.78921(16) 0.63507(16) 0.0242(4) Uani 1 1 d . . .
N2 N 0.4481(2) 0.08055(17) 1.17101(17) 0.0314(5) Uani 1 1 d . . .
N3 N 1.0000 0.0000 1.0000 0.0734(13) Uani 1 2 d S . .
C1 C 0.3426(2) 1.06600(18) 0.61236(18) 0.0211(5) Uani 1 1 d . . .
C2 C 0.2140(2) 1.12847(18) 0.61715(18) 0.0200(4) Uani 1 1 d . . .
C3 C 0.0992(2) 1.07320(18) 0.61283(18) 0.0203(4) Uani 1 1 d . . .
H3 H 0.1033 0.9978 0.6054 0.024 Uiso 1 1 calc R . .
C4 C -0.0214(2) 1.12931(19) 0.61946(19) 0.0229(5) Uani 1 1 d . . .
C5 C -0.1476(2) 1.0687(2) 0.62024(19) 0.0242(5) Uani 1 1 d . . .
C6 C -0.0259(2) 1.2412(2) 0.6281(2) 0.0260(5) Uani 1 1 d . . .
H6 H -0.1071 1.2796 0.6320 0.031 Uiso 1 1 calc R . .
C7 C 0.0890(2) 1.29748(19) 0.6309(2) 0.0247(5) Uani 1 1 d . . .
C8 C 0.0779(2) 1.4191(2) 0.6375(2) 0.0340(6) Uani 1 1 d . . .
C9 C 0.2089(2) 1.24093(19) 0.62641(19) 0.0224(5) Uani 1 1 d . . .
H9 H 0.2862 1.2782 0.6296 0.027 Uiso 1 1 calc R . .
C10 C 0.4937(2) 0.7358(2) 0.6220(2) 0.0290(5) Uani 1 1 d . . .
H10 H 0.4187 0.7787 0.6083 0.035 Uiso 1 1 calc R . .
C11 C 0.4909(2) 0.6200(2) 0.6278(2) 0.0316(6) Uani 1 1 d . . .
H11 H 0.4152 0.5861 0.6176 0.038 Uiso 1 1 calc R . .
C12 C 0.5983(2) 0.55425(19) 0.64831(19) 0.0253(5) Uani 1 1 d . . .
C13 C 0.7082(3) 0.6101(2) 0.6601(2) 0.0301(5) Uani 1 1 d . . .
H13 H 0.7846 0.5691 0.6730 0.036 Uiso 1 1 calc R . .
C14 C 0.7046(2) 0.7253(2) 0.6528(2) 0.0294(5) Uani 1 1 d . . .
H14 H 0.7802 0.7614 0.6605 0.035 Uiso 1 1 calc R . .
C15 C 0.5957(3) 0.4263(2) 0.6645(2) 0.0322(6) Uani 1 1 d . . .
H15A H 0.6830 0.4028 0.6281 0.039 Uiso 1 1 calc R . .
H15B H 0.5283 0.4051 0.6292 0.039 Uiso 1 1 calc R . .
C16 C 0.5629(3) 0.3649(2) 0.7887(2) 0.0378(6) Uani 1 1 d . . .
H16A H 0.4772 0.3915 0.8245 0.045 Uiso 1 1 calc R . .
H16B H 0.6316 0.3862 0.8227 0.045 Uiso 1 1 calc R . .
C17 C 0.5545(3) 0.2347(2) 0.8134(2) 0.0389(7) Uani 1 1 d . . .
H17A H 0.4870 0.2127 0.7788 0.047 Uiso 1 1 calc R . .
H17B H 0.6409 0.2071 0.7801 0.047 Uiso 1 1 calc R . .
C18 C 0.5185(3) 0.1793(2) 0.9375(2) 0.0326(6) Uani 1 1 d . . .
C19 C 0.3906(3) 0.1842(3) 1.0006(2) 0.0470(7) Uani 1 1 d . . .
H19 H 0.3241 0.2216 0.9657 0.056 Uiso 1 1 calc R . .
C20 C 0.3599(3) 0.1343(3) 1.1149(2) 0.0449(7) Uani 1 1 d . . .
H20 H 0.2717 0.1385 1.1554 0.054 Uiso 1 1 calc R . .
C21 C 0.5718(3) 0.0758(2) 1.1099(2) 0.0397(6) Uani 1 1 d . . .
H21 H 0.6366 0.0380 1.1468 0.048 Uiso 1 1 calc R . .
C22 C 0.6096(3) 0.1237(2) 0.9952(2) 0.0401(6) Uani 1 1 d . . .
H22 H 0.6983 0.1181 0.9564 0.048 Uiso 1 1 calc R . .
C23 C 1.0560(14) 0.0053(11) 0.8931(8) 0.129(5) Uani 0.50 1 d PD . .
C24 C 0.9754(11) 0.0999(10) 1.0419(9) 0.097(3) Uani 0.50 1 d P . .
C25 C 0.9314(12) -0.1079(9) 1.0808(9) 0.103(3) Uani 0.50 1 d P . .
O8A O 0.1185(8) 0.3419(6) 1.0573(6) 0.113(4) Uani 0.509(9) 1 d P A 1
N4A N 0.177(2) 0.520(2) 0.9752(19) 0.085(6) Uani 0.509(9) 1 d P A 1
C26A C 0.1468(16) 0.4388(14) 1.0622(12) 0.091(4) Uani 0.509(9) 1 d P A 1
H26A H 0.1456 0.4519 1.1323 0.109 Uiso 0.509(9) 1 calc PR A 1
C27A C 0.180(2) 0.502(3) 0.8689(12) 0.179(13) Uani 0.509(9) 1 d P A 1
H27A H 0.2431 0.4436 0.8549 0.268 Uiso 0.509(9) 1 calc PR A 1
H27B H 0.2062 0.5729 0.8112 0.268 Uiso 0.509(9) 1 calc PR A 1
H27C H 0.0912 0.4773 0.8676 0.268 Uiso 0.509(9) 1 calc PR A 1
C28A C 0.195(3) 0.6381(19) 0.977(3) 0.27(2) Uani 0.509(9) 1 d P A 1
H28A H 0.1732 0.6436 1.0537 0.405 Uiso 0.509(9) 1 calc PR A 1
H28B H 0.1362 0.6861 0.9354 0.405 Uiso 0.509(9) 1 calc PR A 1
H28C H 0.2871 0.6634 0.9419 0.405 Uiso 0.509(9) 1 calc PR A 1
O8B O 0.1422(9) 0.3584(6) 0.9031(8) 0.118(4) Uani 0.491(9) 1 d P A 2
N4B N 0.213(3) 0.514(2) 0.9473(18) 0.069(5) Uani 0.491(9) 1 d P A 2
C26B C 0.1681(19) 0.4646(19) 0.8815(18) 0.132(9) Uani 0.491(9) 1 d P A 2
H26B H 0.1542 0.5114 0.8134 0.159 Uiso 0.491(9) 1 calc PR A 2
C27B C 0.2223(16) 0.4503(14) 1.0611(12) 0.087(4) Uani 0.491(9) 1 d P A 2
H27D H 0.1811 0.3746 1.0790 0.131 Uiso 0.491(9) 1 calc PR A 2
H27E H 0.1765 0.4908 1.1150 0.131 Uiso 0.491(9) 1 calc PR A 2
H27F H 0.3157 0.4432 1.0643 0.131 Uiso 0.491(9) 1 calc PR A 2
C28B C 0.256(3) 0.631(2) 0.9181(18) 0.132(9) Uani 0.491(9) 1 d P A 2
H28D H 0.2414 0.6696 0.8448 0.198 Uiso 0.491(9) 1 calc PR A 2
H28E H 0.3511 0.6355 0.9160 0.198 Uiso 0.491(9) 1 calc PR A 2
H28F H 0.2065 0.6683 0.9735 0.198 Uiso 0.491(9) 1 calc PR A 2
O1W O 0.1844(2) 1.69130(16) 0.59821(19) 0.0391(5) Uani 1 1 d D . .
O2W O 0.0041(2) 0.78896(19) 0.7378(2) 0.0575(6) Uani 1 1 d D . .
H2W1 H 0.210(3) 1.738(2) 0.5361(18) 0.055(11) Uiso 1 1 d D . .
H1W1 H 0.121(3) 1.718(3) 0.637(2) 0.053(10) Uiso 1 1 d D . .
H1W2 H -0.034(3) 0.846(2) 0.707(2) 0.049(10) Uiso 1 1 d D . .
H2W2 H -0.0327 0.7329 0.7816 0.050 Uiso 1 1 d D . .

loop_
_atom_site_aniso_label
_atom_site_aniso_U_11
_atom_site_aniso_U_22
_atom_site_aniso_U_33
_atom_site_aniso_U_23
_atom_site_aniso_U_13
_atom_site_aniso_U_12
Cd1 0.01654(9) 0.01773(9) 0.02557(10) -0.00529(7) -0.00617(7) 0.00181(6)
O1 0.0193(8) 0.0349(9) 0.0391(10) -0.0133(8) -0.0133(7) 0.0091(7)
O2 0.0250(8) 0.0198(8) 0.0302(9) -0.0062(7) -0.0036(7) 0.0059(6)
O3 0.0246(9) 0.0241(9) 0.0464(11) -0.0096(8) -0.0100(8) -0.0022(7)
O4 0.0161(8) 0.0285(9) 0.0418(10) -0.0088(8) -0.0091(7) 0.0019(7)
O5 0.0264(11) 0.0380(12) 0.148(3) -0.0453(14) -0.0164(13) 0.0116(9)
O6 0.0293(10) 0.0217(9) 0.0633(13) -0.0155(9) -0.0101(9) 0.0014(7)
O7 0.135(6) 0.107(5) 0.081(5) -0.034(4) -0.040(5) 0.013(5)
N1 0.0239(10) 0.0199(9) 0.0278(11) -0.0029(8) -0.0078(8) 0.0005(8)
N2 0.0372(12) 0.0276(11) 0.0274(11) -0.0042(9) -0.0071(10) 0.0048(9)
N3 0.090(3) 0.088(3) 0.043(2) -0.015(2) -0.017(2) -0.009(3)
C1 0.0179(11) 0.0206(11) 0.0200(11) 0.0011(9) -0.0027(9) 0.0037(8)
C2 0.0169(11) 0.0223(11) 0.0193(11) -0.0035(9) -0.0037(9) 0.0037(8)
C3 0.0211(11) 0.0180(10) 0.0216(11) -0.0047(9) -0.0052(9) 0.0009(8)
C4 0.0173(11) 0.0239(11) 0.0278(12) -0.0065(10) -0.0059(9) 0.0001(9)
C5 0.0169(11) 0.0311(13) 0.0251(12) -0.0104(10) -0.0025(9) -0.0020(9)
C6 0.0184(11) 0.0252(12) 0.0360(14) -0.0095(10) -0.0080(10) 0.0049(9)
C7 0.0199(11) 0.0231(11) 0.0334(13) -0.0106(10) -0.0072(10) 0.0028(9)
C8 0.0245(13) 0.0274(13) 0.0564(18) -0.0168(12) -0.0156(12) 0.0062(10)
C9 0.0176(11) 0.0233(11) 0.0267(12) -0.0067(9) -0.0056(9) -0.0010(9)
C10 0.0247(12) 0.0219(12) 0.0388(14) -0.0024(10) -0.0108(11) 0.0029(9)
C11 0.0299(13) 0.0239(12) 0.0419(15) -0.0046(11) -0.0143(12) -0.0030(10)
C12 0.0334(13) 0.0198(11) 0.0203(12) -0.0027(9) -0.0046(10) 0.0019(9)
C13 0.0293(13) 0.0236(12) 0.0368(14) -0.0050(11) -0.0110(11) 0.0076(10)
C14 0.0259(13) 0.0245(12) 0.0388(15) -0.0055(11) -0.0130(11) 0.0016(10)
C15 0.0455(16) 0.0208(12) 0.0289(13) -0.0056(10) -0.0073(12) 0.0026(10)
C16 0.0612(19) 0.0212(12) 0.0298(14) -0.0057(11) -0.0093(13) 0.0022(12)
C17 0.0639(19) 0.0223(12) 0.0273(14) -0.0047(11) -0.0061(13) 0.0010(12)
C18 0.0528(17) 0.0168(11) 0.0255(13) -0.0041(10) -0.0049(12) -0.0007(11)
C19 0.0524(19) 0.0508(18) 0.0326(16) -0.0010(13) -0.0128(14) 0.0149(14)
C20 0.0403(16) 0.0545(18) 0.0333(16) -0.0044(14) -0.0052(13) 0.0154(14)
C21 0.0364(15) 0.0450(16) 0.0328(15) -0.0020(12) -0.0079(12) 0.0051(12)
C22 0.0393(16) 0.0406(15) 0.0321(15) -0.0024(12) 0.0002(12) 0.0003(12)
C23 0.169(13) 0.137(11) 0.045(6) -0.012(7) 0.028(6) 0.021(10)
C24 0.106(8) 0.113(9) 0.084(7) -0.042(7) -0.028(6) -0.002(6)
C25 0.120(9) 0.078(6) 0.085(7) 0.006(5) 0.002(6) -0.021(6)
O8A 0.117(6) 0.074(5) 0.096(5) 0.020(4) 0.024(4) 0.032(4)
N4A 0.077(10) 0.094(12) 0.068(12) 0.020(8) -0.030(9) -0.007(7)
C26A 0.125(13) 0.088(9) 0.059(6) -0.007(6) -0.039(9) 0.024(9)
C27A 0.159(17) 0.31(3) 0.036(7) -0.020(11) 0.006(8) 0.037(18)
C28A 0.24(3) 0.066(10) 0.52(6) 0.04(2) -0.24(4) -0.048(15)
O8B 0.165(8) 0.077(5) 0.148(8) -0.040(5) -0.096(6) 0.017(5)
N4B 0.102(15) 0.063(7) 0.046(8) -0.023(7) -0.019(8) 0.009(8)
C26B 0.134(13) 0.150(14) 0.20(2) -0.125(14) -0.129(14) 0.087(11)
C27B 0.108(10) 0.096(8) 0.065(6) -0.008(5) -0.048(8) 0.005(9)
C28B 0.19(2) 0.086(10) 0.102(9) -0.022(7) 0.007(11) -0.028(12)
O1W 0.0441(12) 0.0224(9) 0.0494(13) -0.0062(9) -0.0124(11) 0.0037(9)
O2W 0.0524(14) 0.0376(12) 0.0695(16) 0.0023(11) -0.0085(12) 0.0108(10)

loop_
_atom_type_symbol
_atom_type_description
_atom_type_scat_dispersion_real
_atom_type_scat_dispersion_imag
_atom_type_scat_source
C C 0.0033 0.0016 'International Tables Vol C Tables 4.2.6.8 and 6.1.1.4'
H H 0.0000 0.0000 'International Tables Vol C Tables 4.2.6.8 and 6.1.1.4'
N N 0.0061 0.0033 'International Tables Vol C Tables 4.2.6.8 and 6.1.1.4'
O O 0.0106 0.0060 'International Tables Vol C Tables 4.2.6.8 and 6.1.1.4'
Cd Cd -0.8075 1.2024 'International Tables Vol C Tables 4.2.6.8 and 6.1.1.4'

loop_
_geom_angle_atom_site_label_1
_geom_angle_atom_site_label_2
_geom_angle_atom_site_label_3
_geom_angle
_geom_angle_site_symmetry_1
_geom_angle_site_symmetry_3
O1 Cd1 N1 129.82(6) . .
O1 Cd1 O4 90.53(6) . 1_655
N1 Cd1 O4 139.64(6) . 1_655
O1 Cd1 O2 97.01(6) . 2_676
N1 Cd1 O2 87.52(6) . 2_676
O4 Cd1 O2 87.26(6) 1_655 2_676
O1 Cd1 N2 85.80(7) . 2_667
N1 Cd1 N2 85.53(7) . 2_667
O4 Cd1 N2 99.48(7) 1_655 2_667
O2 Cd1 N2 172.71(6) 2_676 2_667
O1 Cd1 O3 140.20(5) . 1_655
N1 Cd1 O3 87.77(6) . 1_655
O4 Cd1 O3 53.36(5) 1_655 1_655
O2 Cd1 O3 97.22(6) 2_676 1_655
N2 Cd1 O3 84.71(7) 2_667 1_655
C1 O1 Cd1 105.29(14) . .
C1 O2 Cd1 117.61(14) . 2_676
C5 O3 Cd1 86.44(13) . 1_455
C5 O4 Cd1 98.16(13) . 1_455
C24 O7 C23 61.0(7) 2_757 .
C10 N1 C14 116.8(2) . .
C10 N1 Cd1 122.82(16) . .
C14 N1 Cd1 120.33(14) . .
C20 N2 C21 116.0(2) . .
C20 N2 Cd1 122.24(18) . 2_667
C21 N2 Cd1 121.20(18) . 2_667
C23 N3 C23 180.0(12) . 2_757
C23 N3 C24 122.9(7) . .
C23 N3 C24 57.1(7) 2_757 .
C23 N3 C24 57.1(7) . 2_757
C23 N3 C24 122.9(7) 2_757 2_757
C24 N3 C24 179.998(3) . 2_757
C23 N3 C25 57.9(7) . 2_757
C23 N3 C25 122.1(7) 2_757 2_757
C24 N3 C25 66.1(6) . 2_757
C24 N3 C25 113.9(6) 2_757 2_757
C23 N3 C25 122.1(7) . .
C23 N3 C25 57.9(7) 2_757 .
C24 N3 C25 113.9(6) . .
C24 N3 C25 66.1(6) 2_757 .
C25 N3 C25 179.999(2) 2_757 .
O1 C1 O2 123.1(2) . .
O1 C1 C2 117.85(19) . .
O2 C1 C2 119.06(19) . .
C3 C2 C9 120.1(2) . .
C3 C2 C1 119.54(19) . .
C9 C2 C1 120.34(19) . .
C4 C3 C2 120.2(2) . .
C6 C4 C3 119.50(19) . .
C6 C4 C5 119.8(2) . .
C3 C4 C5 120.7(2) . .
O3 C5 O4 122.0(2) . .
O3 C5 C4 119.8(2) . .
O4 C5 C4 118.2(2) . .
C4 C6 C7 120.6(2) . .
C9 C7 C6 120.0(2) . .
C9 C7 C8 122.2(2) . .
C6 C7 C8 117.8(2) . .
O5 C8 O6 123.7(2) . .
O5 C8 C7 122.4(2) . .
O6 C8 C7 113.8(2) . .
C7 C9 C2 119.64(19) . .
N1 C10 C11 122.8(2) . .
C12 C11 C10 120.3(2) . .
C11 C12 C13 116.9(2) . .
C11 C12 C15 122.2(2) . .
C13 C12 C15 120.8(2) . .
C14 C13 C12 119.8(2) . .
N1 C14 C13 123.3(2) . .
C12 C15 C16 110.32(19) . .
C15 C16 C17 114.1(2) . .
C18 C17 C16 111.5(2) . .
C22 C18 C19 116.2(2) . .
C22 C18 C17 122.8(3) . .
C19 C18 C17 121.0(3) . .
C18 C19 C20 120.1(3) . .
N2 C20 C19 123.8(3) . .
N2 C21 C22 123.3(3) . .
C18 C22 C21 120.5(3) . .
C24 C23 N3 65.5(7) 2_757 .
C24 C23 O7 55.4(8) 2_757 .
N3 C23 O7 119.6(10) . .
C24 C23 C25 131.3(10) 2_757 2_757
N3 C23 C25 67.6(7) . 2_757
O7 C23 C25 156.4(14) . 2_757
O7 C24 C23 63.7(8) 2_757 2_757
O7 C24 N3 119.9(10) 2_757 .
C23 C24 N3 57.4(7) 2_757 .
O7 C24 C25 178.7(10) 2_757 2_757
C23 C24 C25 115.5(10) 2_757 2_757
N3 C24 C25 59.1(6) . 2_757
C23 C25 N3 54.6(5) 2_757 .
C23 C25 C24 108.4(8) 2_757 2_757
N3 C25 C24 54.8(5) . 2_757
C26A N4A C27A 120(2) . .
C26A N4A C28A 123(2) . .
C27A N4A C28A 116(2) . .
O8A C26A N4A 121.0(16) . .
C26B N4B C28B 125(2) . .
C26B N4B C27B 121(2) . .
C28B N4B C27B 113.8(19) . .
O8B C26B N4B 125(2) . .

loop_
_geom_bond_atom_site_label_1
_geom_bond_atom_site_label_2
_geom_bond_distance
_geom_bond_site_symmetry_2
Cd1 O1 2.2594(16) .
Cd1 N1 2.3046(18) .
Cd1 O4 2.3065(15) 1_655
Cd1 O2 2.3751(16) 2_676
Cd1 N2 2.396(2) 2_667
Cd1 O3 2.5653(17) 1_655
O1 C1 1.255(3) .
O2 C1 1.267(3) .
O2 Cd1 2.3751(16) 2_676
O3 C5 1.251(3) .
O3 Cd1 2.5653(17) 1_455
O4 C5 1.265(3) .
O4 Cd1 2.3065(15) 1_455
O5 C8 1.208(3) .
O6 C8 1.315(3) .
O7 C24 1.247(12) 2_757
O7 C23 1.359(12) .
N1 C10 1.338(3) .
N1 C14 1.345(3) .
N2 C20 1.330(4) .
N2 C21 1.336(3) .
N2 Cd1 2.396(2) 2_667
N3 C23 1.329(9) .
N3 C23 1.330(9) 2_757
N3 C24 1.436(11) .
N3 C24 1.436(11) 2_757
N3 C25 1.508(9) 2_757
N3 C25 1.508(9) .
C1 C2 1.500(3) .
C2 C3 1.393(3) .
C2 C9 1.394(3) .
C3 C4 1.391(3) .
C4 C6 1.385(3) .
C4 C5 1.506(3) .
C6 C7 1.394(3) .
C7 C9 1.388(3) .
C7 C8 1.495(3) .
C10 C11 1.385(3) .
C11 C12 1.375(3) .
C12 C13 1.390(3) .
C12 C15 1.508(3) .
C13 C14 1.373(3) .
C15 C16 1.519(4) .
C16 C17 1.525(3) .
C17 C18 1.503(3) .
C18 C22 1.374(4) .
C18 C19 1.381(4) .
C19 C20 1.382(4) .
C21 C22 1.384(4) .
C23 C24 1.326(15) 2_757
C23 C25 1.382(15) 2_757
C24 O7 1.247(12) 2_757
C24 C23 1.326(15) 2_757
C24 C25 1.608(15) 2_757
C25 C23 1.382(15) 2_757
C25 C24 1.608(15) 2_757
O8A C26A 1.237(17) .
N4A C26A 1.25(3) .
N4A C27A 1.41(3) .
N4A C28A 1.45(3) .
O8B C26B 1.27(2) .
N4B C26B 1.31(3) .
N4B C28B 1.42(3) .
N4B C27B 1.47(3) .
